data_1574896
loop_
_publ_author_name
'Fischer, Lukas'
'Lee, Michael H.'
'Wiesner, Anja'
'M&#xfc;ller, Carsten'
'Riedel, Sebastian'

_publ_section_title
;
 On the synthesis and structure of reactive halonium ions.
;
_journal_issue 29
_journal_name_full 'Chemical science'
_journal_page_first 13229
_journal_page_last 13234
_journal_paper_doi 10.1039/d5sc03756e
_journal_volume 16
_journal_year 2025
_chemical_formula_moiety 'F30 O6 Sb Te6, C4 H4 Cl F6, 3(Cl F O2 S)'
_chemical_formula_sum 'C4 H4 Cl4 F39 O12 S3 Sb Te6'
_chemical_formula_weight 2110.40
_chemical_properties_physical Air-sensitive,Moisture-sensitive,Heat-sensitive
_space_group_crystal_system triclinic
_space_group_IT_number 2
_space_group_name_Hall '-P 1'
_space_group_name_H-M_alt 'P -1'
_atom_sites_solution_hydrogens geom
_atom_sites_solution_primary direct
_audit_creation_method
;FinalCif V143 by Daniel Kratzert, Freiburg 2024, 
https://dkratzert.de/finalcif.html
;
_audit_update_record
;
2025-05-21 deposited with the CCDC.	2025-06-19 downloaded from the CCDC.
;
_cell_angle_alpha 93.500(4)
_cell_angle_beta 100.671(3)
_cell_angle_gamma 95.798(3)
_cell_formula_units_Z 2
_cell_length_a 9.8884(8)
_cell_length_b 10.0411(8)
_cell_length_c 22.687(2)
_cell_measurement_reflns_used 9864
_cell_measurement_temperature 100(2)
_cell_measurement_theta_max 26.506
_cell_measurement_theta_min 2.746
_cell_volume 2195.0(3)
_computing_cell_refinement 'SAINT V8.40B'
_computing_data_collection 'Bruker BIS V6.2.18/2023-03-24 and APEX4 2022.1-1'
_computing_data_reduction 'SAINT V8.40B'
_computing_structure_refinement 'SHELXL-2018/3 (Sheldrick, 2018)'
_computing_structure_solution 'SHELXT 2018/2 (Sheldrick, 2018)'
_diffrn_ambient_environment N~2~
_diffrn_ambient_temperature 100(2)
_diffrn_detector CPAD
_diffrn_detector_area_resol_mean 7.41
_diffrn_detector_type 'Bruker PHOTON III'
_diffrn_measured_fraction_theta_full 0.997
_diffrn_measured_fraction_theta_max 0.995
_diffrn_measurement_device 'three-circle diffractometer'
_diffrn_measurement_device_type 'Bruker D8 VENTURE dual wavelength Mo/Cu'
_diffrn_measurement_method '\w and \f scans'
_diffrn_measurement_specimen_support 'MiTeGen micromount'
_diffrn_radiation_monochromator 'mirror optics'
_diffrn_radiation_probe x-ray
_diffrn_radiation_type MoK\a
_diffrn_radiation_wavelength 0.71073
_diffrn_reflns_av_R_equivalents 0.0773
_diffrn_reflns_av_unetI/netI 0.0507
_diffrn_reflns_Laue_measured_fraction_full 0.997
_diffrn_reflns_Laue_measured_fraction_max 0.995
_diffrn_reflns_limit_h_max 13
_diffrn_reflns_limit_h_min -13
_diffrn_reflns_limit_k_max 13
_diffrn_reflns_limit_k_min -13
_diffrn_reflns_limit_l_max 30
_diffrn_reflns_limit_l_min -30
_diffrn_reflns_number 63088
_diffrn_reflns_point_group_measured_fraction_full 0.997
_diffrn_reflns_point_group_measured_fraction_max 0.995
_diffrn_reflns_theta_full 25.242
_diffrn_reflns_theta_max 28.423
_diffrn_reflns_theta_min 2.110
_diffrn_source 'microfocus sealed X-ray tube'
_diffrn_source_current 1.40
_diffrn_source_type 'Incoatec I\ms'
_diffrn_source_voltage 50.00
_exptl_absorpt_coefficient_mu 5.133
_exptl_absorpt_correction_T_max 1.0
_exptl_absorpt_correction_T_min 0.0873
_exptl_absorpt_correction_type numerical
_exptl_absorpt_process_details
;SADABS-2016/2 - Bruker AXS area detector scaling and absorption correction: 
Krause, L., Herbst-Irmer, R., Sheldrick G.M. & Stalke D., J. Appl. Cryst. 48 
(2015) 3-10
;
_exptl_crystal_colour colourless
_exptl_crystal_density_diffrn 3.193
_exptl_crystal_description block
_exptl_crystal_F_000 1908
_exptl_crystal_size_max 0.792
_exptl_crystal_size_mid 0.457
_exptl_crystal_size_min 0.402
_refine_diff_density_max 1.302
_refine_diff_density_min -2.119
_refine_diff_density_rms 0.274
_refine_ls_extinction_method none
_refine_ls_goodness_of_fit_ref 1.187
_refine_ls_hydrogen_treatment constr
_refine_ls_matrix_type full
_refine_ls_number_parameters 625
_refine_ls_number_reflns 10988
_refine_ls_number_restraints 0
_refine_ls_restrained_S_all 1.187
_refine_ls_R_factor_all 0.0404
_refine_ls_R_factor_gt 0.0368
_refine_ls_shift/su_max 0.003
_refine_ls_shift/su_mean 0.000
_refine_ls_structure_factor_coef Fsqd
_refine_ls_weighting_details 'w=1/[\s^2^(Fo^2^)+(0.0323P)^2^+4.1358P] where P=(Fo^2^+2Fc^2^)/3'
_refine_ls_weighting_scheme calc
_refine_ls_wR_factor_gt 0.0879
_refine_ls_wR_factor_ref 0.0899
_reflns_Friedel_coverage 0.000
_reflns_number_gt 10295
_reflns_number_total 10988
_reflns_threshold_expression 'I > 2\s(I)'
_twin_special_details 'The data was integrated as a 2-component twin.'
_twin_individual_id 2
_twin_individual_twin_matrix_11 -0.00056
_twin_individual_twin_matrix_12 -0.00014
_twin_individual_twin_matrix_13 0.99988
_twin_individual_twin_matrix_21 1.00004
_twin_individual_twin_matrix_22 -9e-05
_twin_individual_twin_matrix_23 0.00051
_twin_individual_twin_matrix_31 0.00077
_twin_individual_twin_matrix_32 1.00008
_twin_individual_twin_matrix_33 0.0007
_cod_data_source_file d5sc03756e2.cif
_cod_data_source_block LF427
_cod_depositor_comments 'Adding full bibliography for 1574893--1574896.cif.'
_cod_database_code 1574896
_shelx_shelxl_version_number 2018/3
_shelx_space_group_comment
;
The symmetry employed for this shelxl refinement is uniquely defined
by the following loop, which should always be used as a source of
symmetry information in preference to the above space-group names.
They are only intended as comments.
;
_shelx_estimated_absorpt_t_min 0.106
_shelx_estimated_absorpt_t_max 0.232
_diffrn_measurement_ambient_temperature_device_make 'Oxford Cryostream 800'

loop_
_space_group_symop_operation_xyz
'x, y, z'
'-x, -y, -z'

loop_
_atom_site_label
_atom_site_type_symbol
_atom_site_fract_x
_atom_site_fract_y
_atom_site_fract_z
_atom_site_U_iso_or_equiv
_atom_site_adp_type
_atom_site_occupancy
_atom_site_site_symmetry_order
_atom_site_calc_flag
_atom_site_refinement_flags_posn
_atom_site_refinement_flags_adp
_atom_site_refinement_flags_occupancy
_atom_site_disorder_assembly
_atom_site_disorder_group
Te1 Te 0.27231(3) 0.29105(3) 0.52569(2) 0.02028(7) Uani 1 1 d . . . . .
Te2 Te -0.22404(3) 0.21762(3) 0.52288(2) 0.01723(7) Uani 1 1 d . . . . .
Te3 Te -0.06083(3) 0.36649(3) 0.34747(2) 0.01798(7) Uani 1 1 d . . . . .
Te4 Te 0.58276(3) 0.20239(3) 0.92775(2) 0.01662(7) Uani 1 1 d . . . . .
Te5 Te 0.58071(3) 0.34495(3) 1.13672(2) 0.01727(7) Uani 1 1 d . . . . .
Te6 Te 0.83847(3) 0.66928(3) 1.01290(2) 0.01771(7) Uani 1 1 d . . . . .
Sb1 Sb 0.000000 0.500000 0.500000 0.01253(8) Uani 1 2 d S . P . .
Sb2 Sb 0.500000 0.500000 1.000000 0.01243(8) Uani 1 2 d S . P . .
Cl1 Cl 1.13101(18) 0.07915(19) 0.66992(8) 0.0528(5) Uani 1 1 d . . . . .
Cl2 Cl 0.49049(17) -0.08110(17) 0.63893(8) 0.0472(4) Uani 1 1 d . . . . .
Cl3 Cl 1.14222(15) -0.08263(15) 0.89444(8) 0.0420(4) Uani 1 1 d . . . . .
Cl4 Cl 0.64805(11) 0.39625(11) 0.77277(5) 0.0207(2) Uani 1 1 d . . . . .
S2 S 1.27109(13) 0.14637(14) 0.74028(7) 0.0292(3) Uani 1 1 d . . . . .
S3 S 0.65314(13) -0.00284(12) 0.69820(6) 0.0260(3) Uani 1 1 d . . . . .
S4 S 0.96239(14) -0.09959(13) 0.84117(7) 0.0281(3) Uani 1 1 d . . . . .
F1 F 0.3860(4) 0.1741(3) 0.56199(18) 0.0405(9) Uani 1 1 d . . . . .
F2 F -0.1277(3) 0.1125(3) 0.57437(16) 0.0336(7) Uani 1 1 d . . . . .
F3 F 0.2511(6) 0.3446(5) 0.60056(18) 0.0690(15) Uani 1 1 d . . . . .
F4 F 0.3057(4) 0.2282(4) 0.45381(18) 0.0449(9) Uani 1 1 d . . . . .
F5 F 0.1307(3) 0.1580(3) 0.5193(2) 0.0481(11) Uani 1 1 d . . . . .
F6 F 0.4245(4) 0.4121(4) 0.5343(3) 0.0720(17) Uani 1 1 d . . . . .
F7 F 0.0270(3) 0.2255(3) 0.37617(15) 0.0264(6) Uani 1 1 d . . . . .
F8 F -0.3706(3) 0.0862(3) 0.51189(16) 0.0327(7) Uani 1 1 d . . . . .
F9 F -0.2930(3) 0.2928(3) 0.58504(15) 0.0328(7) Uani 1 1 d . . . . .
F10 F -0.3330(3) 0.3131(3) 0.47084(15) 0.0261(6) Uani 1 1 d . . . . .
F11 F -0.1695(3) 0.1340(3) 0.45857(14) 0.0268(6) Uani 1 1 d . . . . .
F12 F -0.2248(3) 0.2575(3) 0.32967(15) 0.0278(7) Uani 1 1 d . . . . .
F13 F -0.1456(3) 0.5023(3) 0.31177(15) 0.0301(7) Uani 1 1 d . . . . .
F14 F 0.1080(3) 0.4696(3) 0.35946(14) 0.0251(6) Uani 1 1 d . . . . .
F15 F -0.0272(3) 0.3145(4) 0.27303(15) 0.0342(7) Uani 1 1 d . . . . .
F16 F 0.5764(3) 0.0598(3) 0.87284(15) 0.0300(7) Uani 1 1 d . . . . .
F17 F 0.7460(3) 0.3764(3) 1.11256(15) 0.0250(6) Uani 1 1 d . . . . .
F18 F 0.7036(3) 0.1213(3) 0.98022(15) 0.0279(7) Uani 1 1 d . . . . .
F19 F 0.4359(3) 0.1144(3) 0.95278(15) 0.0270(7) Uani 1 1 d . . . . .
F20 F 0.4644(3) 0.2748(3) 0.86960(15) 0.0306(7) Uani 1 1 d . . . . .
F21 F 0.7276(3) 0.2813(3) 0.89678(15) 0.0310(7) Uani 1 1 d . . . . .
F22 F 0.7577(3) 0.7997(3) 0.97157(17) 0.0323(7) Uani 1 1 d . . . . .
F23 F 0.6662(3) 0.2509(3) 1.19596(16) 0.0330(7) Uani 1 1 d . . . . .
F24 F 0.4208(3) 0.3098(3) 1.16527(15) 0.0282(7) Uani 1 1 d . . . . .
F25 F 0.5428(3) 0.1882(3) 1.08840(15) 0.0264(6) Uani 1 1 d . . . . .
F26 F 0.6260(3) 0.4953(3) 1.18984(14) 0.0276(6) Uani 1 1 d . . . . .
F27 F 1.0016(3) 0.7374(3) 0.99388(17) 0.0365(8) Uani 1 1 d . . . . .
F28 F 0.8808(3) 0.7812(3) 1.08171(16) 0.0333(7) Uani 1 1 d . . . . .
F29 F 0.8074(3) 0.5598(3) 0.94293(14) 0.0251(6) Uani 1 1 d . . . . .
F30 F 0.9330(3) 0.5428(3) 1.05218(15) 0.0289(7) Uani 1 1 d . . . . .
F31 F 1.0522(3) 0.4281(4) 0.81524(17) 0.0375(8) Uani 1 1 d . . . . .
F32 F 0.4718(3) 0.5897(4) 0.70088(18) 0.0387(8) Uani 1 1 d . . . . .
F33 F 0.9028(3) 0.2552(3) 0.81417(15) 0.0300(7) Uani 1 1 d . . . . .
F34 F 0.9184(3) 0.3455(3) 0.73195(14) 0.0273(6) Uani 1 1 d . . . . .
F35 F 0.5762(4) 0.5834(4) 0.62601(16) 0.0394(8) Uani 1 1 d . . . . .
F36 F 0.6887(4) 0.6552(3) 0.71404(17) 0.0359(8) Uani 1 1 d . . . . .
F37 F 1.3090(5) 0.0237(4) 0.7676(2) 0.0633(13) Uani 1 1 d . . . . .
F38 F 0.7640(4) -0.0669(4) 0.67162(18) 0.0407(8) Uani 1 1 d . . . . .
F39 F 0.8863(3) -0.0130(3) 0.88109(18) 0.0384(9) Uani 1 1 d . . . . .
O1 O 0.1621(3) 0.4112(3) 0.48937(15) 0.0164(6) Uani 1 1 d . . . . .
O2 O -0.0729(3) 0.3466(3) 0.53776(15) 0.0161(6) Uani 1 1 d . . . . .
O3 O -0.0984(3) 0.4213(3) 0.42080(15) 0.0161(6) Uani 1 1 d . . . . .
O4 O 0.5992(3) 0.3472(3) 0.98351(15) 0.0171(6) Uani 1 1 d . . . . .
O5 O 0.4864(3) 0.4419(3) 1.07929(16) 0.0181(6) Uani 1 1 d . . . . .
O6 O 0.6772(3) 0.6044(3) 1.03568(15) 0.0162(6) Uani 1 1 d . . . . .
O7 O 1.3807(5) 0.2226(5) 0.7236(2) 0.0508(13) Uani 1 1 d . . . . .
O8 O 1.1975(4) 0.2156(5) 0.7800(2) 0.0471(12) Uani 1 1 d . . . . .
O9 O 0.6742(5) 0.1355(4) 0.6935(2) 0.0487(12) Uani 1 1 d . . . . .
O10 O 0.6456(5) -0.0574(5) 0.7529(2) 0.0440(11) Uani 1 1 d . . . . .
O11 O 0.8994(5) -0.2322(4) 0.8385(2) 0.0426(11) Uani 1 1 d . . . . .
O12 O 0.9746(5) -0.0337(5) 0.7893(2) 0.0445(11) Uani 1 1 d . . . . .
C1 C 0.9249(5) 0.3706(5) 0.7906(2) 0.0246(10) Uani 1 1 d . . . . .
C2 C 0.8255(5) 0.4678(5) 0.8037(2) 0.0235(10) Uani 1 1 d . . . . .
H2A H 0.846107 0.552983 0.785577 0.028 Uiso 1 1 calc R U . . .
H2B H 0.836879 0.487780 0.847694 0.028 Uiso 1 1 calc R U . . .
C3 C 0.6199(5) 0.4228(5) 0.6930(2) 0.0205(9) Uani 1 1 d . . . . .
H3A H 0.703972 0.407102 0.676975 0.025 Uiso 1 1 calc R U . . .
H3B H 0.542150 0.358238 0.670860 0.025 Uiso 1 1 calc R U . . .
C4 C 0.5869(5) 0.5652(5) 0.6837(2) 0.0256(10) Uani 1 1 d . . . . .

loop_
_atom_site_aniso_label
_atom_site_aniso_U_11
_atom_site_aniso_U_22
_atom_site_aniso_U_33
_atom_site_aniso_U_23
_atom_site_aniso_U_13
_atom_site_aniso_U_12
Te1 0.01999(14) 0.01797(14) 0.02301(17) 0.00095(12) 0.00216(12) 0.00688(11)
Te2 0.01728(13) 0.01528(13) 0.01856(16) -0.00122(11) 0.00561(11) -0.00330(10)
Te3 0.01685(13) 0.02204(14) 0.01465(15) -0.00225(11) 0.00430(11) 0.00024(10)
Te4 0.01996(14) 0.01326(13) 0.01763(15) -0.00065(11) 0.00654(11) 0.00246(10)
Te5 0.01878(14) 0.01679(13) 0.01629(15) 0.00300(11) 0.00279(11) 0.00230(10)
Te6 0.01305(12) 0.01746(14) 0.02200(16) -0.00013(11) 0.00405(11) -0.00144(10)
Sb1 0.01228(16) 0.01172(17) 0.0136(2) -0.00003(14) 0.00325(14) 0.00048(13)
Sb2 0.01189(16) 0.01172(17) 0.0137(2) -0.00023(14) 0.00310(14) 0.00123(13)
Cl1 0.0461(9) 0.0627(10) 0.0367(9) 0.0059(8) -0.0101(7) -0.0240(8)
Cl2 0.0402(8) 0.0432(8) 0.0474(10) -0.0070(7) -0.0120(7) -0.0018(6)
Cl3 0.0340(7) 0.0335(7) 0.0535(10) 0.0009(7) -0.0066(6) 0.0096(5)
Cl4 0.0216(5) 0.0206(5) 0.0220(6) 0.0035(4) 0.0087(4) 0.0025(4)
S2 0.0254(6) 0.0318(6) 0.0278(7) 0.0012(5) 0.0033(5) -0.0049(5)
S3 0.0280(6) 0.0193(5) 0.0292(7) -0.0020(5) 0.0030(5) 0.0021(4)
S4 0.0290(6) 0.0212(6) 0.0323(7) -0.0021(5) 0.0051(5) -0.0019(5)
F1 0.0396(18) 0.0347(18) 0.047(2) 0.0050(16) -0.0027(16) 0.0225(15)
F2 0.0348(16) 0.0249(15) 0.039(2) 0.0140(14) 0.0003(14) -0.0025(12)
F3 0.123(4) 0.074(3) 0.021(2) 0.0053(19) 0.007(2) 0.075(3)
F4 0.062(2) 0.050(2) 0.037(2) 0.0114(17) 0.0266(18) 0.0366(18)
F5 0.0300(16) 0.0217(16) 0.099(4) 0.0213(18) 0.0218(19) 0.0057(13)
F6 0.0223(17) 0.0258(18) 0.154(5) 0.001(2) -0.015(2) 0.0008(14)
F7 0.0302(15) 0.0228(14) 0.0268(17) -0.0038(12) 0.0059(12) 0.0084(11)
F8 0.0313(15) 0.0266(15) 0.0365(19) -0.0059(13) 0.0098(14) -0.0151(12)
F9 0.0302(15) 0.0396(17) 0.0289(18) -0.0099(14) 0.0173(14) -0.0088(13)
F10 0.0198(13) 0.0254(14) 0.0314(18) 0.0025(12) 0.0012(12) 0.0013(11)
F11 0.0329(15) 0.0211(14) 0.0267(17) -0.0065(12) 0.0107(13) -0.0005(11)
F12 0.0212(13) 0.0312(15) 0.0274(17) -0.0107(13) 0.0038(12) -0.0053(11)
F13 0.0319(15) 0.0378(17) 0.0226(17) 0.0096(13) 0.0052(13) 0.0087(13)
F14 0.0193(13) 0.0302(15) 0.0255(16) -0.0021(12) 0.0090(12) -0.0042(11)
F15 0.0344(16) 0.0489(19) 0.0185(16) -0.0110(14) 0.0089(13) 0.0019(14)
F16 0.0418(17) 0.0186(13) 0.0300(18) -0.0065(12) 0.0111(14) 0.0029(12)
F17 0.0173(12) 0.0260(14) 0.0325(18) 0.0043(12) 0.0046(12) 0.0050(10)
F18 0.0286(14) 0.0199(13) 0.0350(19) -0.0003(12) 0.0008(13) 0.0132(11)
F19 0.0248(14) 0.0226(14) 0.0332(18) -0.0057(12) 0.0120(13) -0.0056(11)
F20 0.0407(17) 0.0276(15) 0.0214(17) 0.0003(12) -0.0035(13) 0.0120(13)
F21 0.0377(16) 0.0276(15) 0.0327(18) -0.0033(13) 0.0255(15) -0.0030(12)
F22 0.0367(16) 0.0237(15) 0.042(2) 0.0130(14) 0.0164(15) 0.0079(12)
F23 0.0384(17) 0.0329(16) 0.0277(18) 0.0128(14) -0.0004(14) 0.0107(13)
F24 0.0279(14) 0.0341(16) 0.0252(17) 0.0098(13) 0.0121(13) -0.0007(12)
F25 0.0349(15) 0.0138(12) 0.0304(18) 0.0018(11) 0.0064(13) 0.0027(11)
F26 0.0335(15) 0.0279(15) 0.0176(15) -0.0045(12) -0.0012(12) 0.0013(12)
F27 0.0183(14) 0.0442(19) 0.047(2) 0.0008(16) 0.0132(14) -0.0104(13)
F28 0.0289(15) 0.0299(16) 0.036(2) -0.0115(14) 0.0041(14) -0.0104(12)
F29 0.0200(13) 0.0319(15) 0.0240(16) -0.0035(12) 0.0082(11) 0.0026(11)
F30 0.0217(13) 0.0360(16) 0.0324(19) 0.0091(14) 0.0074(13) 0.0125(12)
F31 0.0231(15) 0.049(2) 0.036(2) -0.0036(16) 0.0011(14) -0.0061(14)
F32 0.0362(17) 0.0435(19) 0.043(2) 0.0087(16) 0.0150(16) 0.0193(15)
F33 0.0329(16) 0.0284(15) 0.0338(19) 0.0130(13) 0.0126(14) 0.0092(12)
F34 0.0274(14) 0.0340(16) 0.0217(16) 0.0008(13) 0.0088(12) 0.0026(12)
F35 0.058(2) 0.0410(19) 0.0224(18) 0.0118(15) 0.0092(16) 0.0156(16)
F36 0.0438(18) 0.0176(14) 0.043(2) 0.0025(13) 0.0032(16) -0.0001(13)
F37 0.070(3) 0.048(2) 0.070(3) 0.023(2) -0.002(2) 0.011(2)
F38 0.0366(17) 0.046(2) 0.043(2) -0.0018(17) 0.0152(16) 0.0130(15)
F39 0.0273(15) 0.0272(16) 0.060(3) -0.0095(16) 0.0101(16) 0.0032(12)
O1 0.0155(14) 0.0160(14) 0.0196(17) 0.0025(12) 0.0056(12) 0.0060(11)
O2 0.0160(14) 0.0135(14) 0.0179(17) 0.0001(12) 0.0043(12) -0.0037(11)
O3 0.0166(14) 0.0180(14) 0.0135(16) -0.0016(12) 0.0052(12) -0.0011(11)
O4 0.0172(14) 0.0147(14) 0.0191(17) -0.0017(12) 0.0028(12) 0.0030(11)
O5 0.0174(14) 0.0206(15) 0.0184(17) 0.0023(13) 0.0070(12) 0.0054(12)
O6 0.0115(13) 0.0202(15) 0.0164(16) -0.0028(12) 0.0032(12) 0.0006(11)
O7 0.035(2) 0.073(3) 0.036(3) 0.006(2) 0.0031(19) -0.029(2)
O8 0.027(2) 0.060(3) 0.051(3) -0.023(2) 0.014(2) -0.0030(19)
O9 0.059(3) 0.0206(19) 0.060(3) -0.004(2) 0.001(2) -0.0018(18)
O10 0.057(3) 0.053(3) 0.027(2) 0.010(2) 0.013(2) 0.013(2)
O11 0.054(3) 0.026(2) 0.044(3) -0.0092(18) 0.013(2) -0.0127(18)
O12 0.050(3) 0.044(2) 0.038(3) 0.014(2) 0.005(2) 0.000(2)
C1 0.022(2) 0.027(2) 0.025(3) 0.004(2) 0.005(2) -0.0022(18)
C2 0.027(2) 0.020(2) 0.020(2) -0.0044(18) 0.0018(19) -0.0052(18)
C3 0.025(2) 0.020(2) 0.015(2) 0.0001(17) 0.0026(18) -0.0017(17)
C4 0.034(3) 0.027(2) 0.018(3) 0.005(2) 0.008(2) 0.009(2)

loop_
_atom_type_symbol
_atom_type_description
_atom_type_scat_dispersion_real
_atom_type_scat_dispersion_imag
_atom_type_scat_source
C C 0.0033 0.0016 'International Tables Vol C Tables 4.2.6.8 and 6.1.1.4'
H H 0.0000 0.0000 'International Tables Vol C Tables 4.2.6.8 and 6.1.1.4'
Cl Cl 0.1484 0.1585 'International Tables Vol C Tables 4.2.6.8 and 6.1.1.4'
F F 0.0171 0.0103 'International Tables Vol C Tables 4.2.6.8 and 6.1.1.4'
O O 0.0106 0.0060 'International Tables Vol C Tables 4.2.6.8 and 6.1.1.4'
S S 0.1246 0.1234 'International Tables Vol C Tables 4.2.6.8 and 6.1.1.4'
Sb Sb -0.5866 1.5461 'International Tables Vol C Tables 4.2.6.8 and 6.1.1.4'
Te Te -0.5308 1.6751 'International Tables Vol C Tables 4.2.6.8 and 6.1.1.4'

loop_
_geom_angle_atom_site_label_1
_geom_angle_atom_site_label_2
_geom_angle_atom_site_label_3
_geom_angle
_geom_angle_site_symmetry_1
_geom_angle_site_symmetry_3
_geom_angle_publ_flag
F3 Te1 F6 89.7(3) . . ?
F3 Te1 F4 174.72(17) . . ?
F6 Te1 F4 89.4(2) . . ?
F3 Te1 F5 90.8(2) . . ?
F6 Te1 F5 174.59(16) . . ?
F4 Te1 F5 89.6(2) . . ?
F3 Te1 F1 86.21(17) . . ?
F6 Te1 F1 87.43(17) . . ?
F4 Te1 F1 88.56(17) . . ?
F5 Te1 F1 87.23(16) . . ?
F3 Te1 O1 93.89(16) . . ?
F6 Te1 O1 91.19(16) . . ?
F4 Te1 O1 91.33(15) . . ?
F5 Te1 O1 94.15(15) . . ?
F1 Te1 O1 178.62(15) . . ?
F2 Te2 F8 87.77(15) . . ?
F2 Te2 F10 175.35(12) . . ?
F8 Te2 F10 87.60(14) . . ?
F2 Te2 F9 90.14(17) . . ?
F8 Te2 F9 87.74(14) . . ?
F10 Te2 F9 89.23(16) . . ?
F2 Te2 F11 91.03(16) . . ?
F8 Te2 F11 87.56(14) . . ?
F10 Te2 F11 89.23(15) . . ?
F9 Te2 F11 175.12(13) . . ?
F2 Te2 O2 89.46(14) . . ?
F8 Te2 O2 177.00(16) . . ?
F10 Te2 O2 95.16(13) . . ?
F9 Te2 O2 91.09(13) . . ?
F11 Te2 O2 93.66(13) . . ?
F13 Te3 F7 174.58(14) . . ?
F13 Te3 F12 90.03(15) . . ?
F7 Te3 F12 89.81(14) . . ?
F13 Te3 O3 91.65(15) . . ?
F7 Te3 O3 93.78(14) . . ?
F12 Te3 O3 90.43(13) . . ?
F13 Te3 F15 86.77(16) . . ?
F7 Te3 F15 87.81(15) . . ?
F12 Te3 F15 89.03(14) . . ?
O3 Te3 F15 178.33(15) . . ?
F13 Te3 F14 90.48(14) . . ?
F7 Te3 F14 89.22(14) . . ?
F12 Te3 F14 175.07(13) . . ?
O3 Te3 F14 94.45(13) . . ?
F15 Te3 F14 86.10(14) . . ?
F18 Te4 F19 91.14(15) . . ?
F18 Te4 F16 88.14(15) . . ?
F19 Te4 F16 88.48(13) . . ?
F18 Te4 F20 175.04(14) . . ?
F19 Te4 F20 90.31(15) . . ?
F16 Te4 F20 87.15(15) . . ?
F18 Te4 F21 90.00(16) . . ?
F19 Te4 F21 175.19(13) . . ?
F16 Te4 F21 86.89(14) . . ?
F20 Te4 F21 88.17(16) . . ?
F18 Te4 O4 90.09(14) . . ?
F19 Te4 O4 94.00(13) . . ?
F16 Te4 O4 176.99(14) . . ?
F20 Te4 O4 94.54(14) . . ?
F21 Te4 O4 90.67(14) . . ?
F23 Te5 F17 88.30(15) . . ?
F23 Te5 F25 87.83(15) . . ?
F17 Te5 F25 89.55(13) . . ?
F23 Te5 F24 88.22(15) . . ?
F17 Te5 F24 176.43(14) . . ?
F25 Te5 F24 91.11(14) . . ?
F23 Te5 F26 87.74(15) . . ?
F17 Te5 F26 90.14(14) . . ?
F25 Te5 F26 175.57(14) . . ?
F24 Te5 F26 88.94(14) . . ?
F23 Te5 O5 176.70(15) . . ?
F17 Te5 O5 94.72(14) . . ?
F25 Te5 O5 93.50(14) . . ?
F24 Te5 O5 88.74(14) . . ?
F26 Te5 O5 90.93(14) . . ?
F22 Te6 F28 90.83(16) . . ?
F22 Te6 F27 87.53(16) . . ?
F28 Te6 F27 88.44(15) . . ?
F22 Te6 F30 175.17(13) . . ?
F28 Te6 F30 89.59(16) . . ?
F27 Te6 F30 87.67(15) . . ?
F22 Te6 F29 89.62(15) . . ?
F28 Te6 F29 176.26(13) . . ?
F27 Te6 F29 87.87(14) . . ?
F30 Te6 F29 89.66(15) . . ?
F22 Te6 O6 93.16(14) . . ?
F28 Te6 O6 88.93(14) . . ?
F27 Te6 O6 177.29(16) . . ?
F30 Te6 O6 91.65(14) . . ?
F29 Te6 O6 94.76(13) . . ?
O2 Sb1 O2 180.0 2_566 . ?
O2 Sb1 O3 90.64(13) 2_566 2_566 ?
O2 Sb1 O3 89.36(13) . 2_566 ?
O2 Sb1 O3 89.36(13) 2_566 . ?
O2 Sb1 O3 90.64(13) . . ?
O3 Sb1 O3 180.0 2_566 . ?
O2 Sb1 O1 89.00(13) 2_566 . ?
O2 Sb1 O1 91.00(13) . . ?
O3 Sb1 O1 89.99(13) 2_566 . ?
O3 Sb1 O1 90.01(13) . . ?
O2 Sb1 O1 91.00(13) 2_566 2_566 ?
O2 Sb1 O1 89.00(13) . 2_566 ?
O3 Sb1 O1 90.01(13) 2_566 2_566 ?
O3 Sb1 O1 89.99(13) . 2_566 ?
O1 Sb1 O1 180.0 . 2_566 ?
O5 Sb2 O5 180.00(18) 2_667 . ?
O5 Sb2 O6 88.84(14) 2_667 2_667 ?
O5 Sb2 O6 91.16(14) . 2_667 ?
O5 Sb2 O6 91.16(14) 2_667 . ?
O5 Sb2 O6 88.84(14) . . ?
O6 Sb2 O6 180.0 2_667 . ?
O5 Sb2 O4 89.19(14) 2_667 . ?
O5 Sb2 O4 90.81(14) . . ?
O6 Sb2 O4 90.75(13) 2_667 . ?
O6 Sb2 O4 89.25(13) . . ?
O5 Sb2 O4 90.81(14) 2_667 2_667 ?
O5 Sb2 O4 89.19(14) . 2_667 ?
O6 Sb2 O4 89.25(13) 2_667 2_667 ?
O6 Sb2 O4 90.75(13) . 2_667 ?
O4 Sb2 O4 180.0(2) . 2_667 ?
C3 Cl4 C2 105.8(2) . . ?
O7 S2 O8 115.9(3) . . ?
O7 S2 F37 113.8(3) . . ?
O8 S2 F37 107.2(3) . . ?
O7 S2 Cl1 110.6(2) . . ?
O8 S2 Cl1 105.0(2) . . ?
F37 S2 Cl1 103.2(2) . . ?
O9 S3 O10 122.4(3) . . ?
O9 S3 F38 107.8(3) . . ?
O10 S3 F38 107.9(3) . . ?
O9 S3 Cl2 109.5(2) . . ?
O10 S3 Cl2 108.0(2) . . ?
F38 S3 Cl2 98.74(17) . . ?
O12 S4 O11 122.3(3) . . ?
O12 S4 F39 108.7(3) . . ?
O11 S4 F39 106.4(2) . . ?
O12 S4 Cl3 109.1(2) . . ?
O11 S4 Cl3 109.3(2) . . ?
F39 S4 Cl3 98.40(16) . . ?
Te1 O1 Sb1 139.86(18) . . ?
Te2 O2 Sb1 138.45(19) . . ?
Te3 O3 Sb1 139.32(16) . . ?
Te4 O4 Sb2 139.28(18) . . ?
Te5 O5 Sb2 138.76(17) . . ?
Te6 O6 Sb2 138.87(18) . . ?
F33 C1 F34 108.3(4) . . ?
F33 C1 F31 108.8(4) . . ?
F34 C1 F31 108.4(4) . . ?
F33 C1 C2 112.3(4) . . ?
F34 C1 C2 112.0(4) . . ?
F31 C1 C2 106.9(4) . . ?
C1 C2 Cl4 110.1(3) . . ?
C4 C3 Cl4 110.0(3) . . ?
F32 C4 F35 109.4(4) . . ?
F32 C4 F36 107.8(4) . . ?
F35 C4 F36 107.4(4) . . ?
F32 C4 C3 112.5(4) . . ?
F35 C4 C3 108.3(4) . . ?
F36 C4 C3 111.3(4) . . ?

loop_
_geom_bond_atom_site_label_1
_geom_bond_atom_site_label_2
_geom_bond_distance
_geom_bond_site_symmetry_2
_geom_bond_publ_flag
Te1 F3 1.806(4) . ?
Te1 F6 1.809(4) . ?
Te1 F4 1.812(4) . ?
Te1 F5 1.814(3) . ?
Te1 F1 1.833(3) . ?
Te1 O1 1.837(3) . ?
Te2 F2 1.824(3) . ?
Te2 F8 1.828(3) . ?
Te2 F10 1.830(3) . ?
Te2 F9 1.831(3) . ?
Te2 F11 1.832(3) . ?
Te2 O2 1.842(3) . ?
Te3 F13 1.826(3) . ?
Te3 F7 1.826(3) . ?
Te3 F12 1.827(3) . ?
Te3 O3 1.835(3) . ?
Te3 F15 1.836(3) . ?
Te3 F14 1.839(3) . ?
Te4 F18 1.816(3) . ?
Te4 F19 1.822(3) . ?
Te4 F16 1.828(3) . ?
Te4 F20 1.832(3) . ?
Te4 F21 1.840(3) . ?
Te4 O4 1.842(3) . ?
Te5 F23 1.819(3) . ?
Te5 F17 1.822(3) . ?
Te5 F25 1.827(3) . ?
Te5 F24 1.828(3) . ?
Te5 F26 1.837(3) . ?
Te5 O5 1.845(3) . ?
Te6 F22 1.821(3) . ?
Te6 F28 1.823(3) . ?
Te6 F27 1.824(3) . ?
Te6 F30 1.830(3) . ?
Te6 F29 1.833(3) . ?
Te6 O6 1.836(3) . ?
Sb1 O2 1.947(3) 2_566 ?
Sb1 O2 1.947(3) . ?
Sb1 O3 1.956(3) 2_566 ?
Sb1 O3 1.956(3) . ?
Sb1 O1 1.957(3) . ?
Sb1 O1 1.957(3) 2_566 ?
Sb2 O5 1.948(3) 2_667 ?
Sb2 O5 1.948(3) . ?
Sb2 O6 1.955(3) 2_667 ?
Sb2 O6 1.955(3) . ?
Sb2 O4 1.956(3) . ?
Sb2 O4 1.956(3) 2_667 ?
Cl1 S2 1.945(2) . ?
Cl2 S3 1.956(2) . ?
Cl3 S4 1.942(2) . ?
Cl4 C3 1.819(5) . ?
Cl4 C2 1.821(5) . ?
S2 O7 1.387(4) . ?
S2 O8 1.446(4) . ?
S2 F37 1.463(4) . ?
S3 O9 1.397(4) . ?
S3 O10 1.397(5) . ?
S3 F38 1.522(4) . ?
S4 O12 1.403(5) . ?
S4 O11 1.405(4) . ?
S4 F39 1.559(4) . ?
F31 C1 1.335(6) . ?
F32 C4 1.310(6) . ?
F33 C1 1.320(6) . ?
F34 C1 1.329(6) . ?
F35 C4 1.319(6) . ?
F36 C4 1.337(6) . ?
C1 C2 1.507(7) . ?
C3 C4 1.517(7) . ?
